data_4032418
loop_
_publ_author_name
'Yan, Qiao'
'Gin, Emma'
'Wasinska-Kalwa, Malgorzata'
'Banwell, Martin G.'
'Carr, Paul D.'

_publ_section_title
;
 A Palladium-Catalyzed Ullmann Cross-Coupling/Reductive Cyclization Route
 to the Carbazole Natural Products 3-Methyl-9H-carbazole, Glycoborine,
 Glycozoline, Clauszoline K, Mukonine, and Karapinchamine A.
;
_journal_issue 8
_journal_name_full 'The Journal of organic chemistry'
_journal_page_first 4148
_journal_page_last 4159
_journal_paper_doi 10.1021/acs.joc.7b00044
_journal_volume 82
_journal_year 2017
_chemical_formula_moiety 'C14 H17 N1 O3'
_chemical_formula_sum 'C14 H17 N O3'
_chemical_formula_weight 247.29
_space_group_IT_number 14
_symmetry_cell_setting monoclinic
_symmetry_space_group_name_Hall '-P 2ybc'
_symmetry_space_group_name_H-M 'P 1 21/c 1'
_atom_sites_solution_hydrogens difmap
_atom_sites_solution_primary direct
_audit_creation_date 2016-09-15
_audit_creation_method CRYSTALS_ver_14.43
_audit_update_record
;
2016-09-15 # Formatted by publCIF

;
_cell_angle_alpha 90
_cell_angle_beta 96.2796(15)
_cell_angle_gamma 90
_cell_formula_units_Z 4
_cell_length_a 14.6135(2)
_cell_length_b 5.85040(10)
_cell_length_c 14.6942(2)
_cell_measurement_reflns_used 7903
_cell_measurement_temperature 150
_cell_measurement_theta_max 74
_cell_measurement_theta_min 6
_cell_volume 1248.74(3)
_computing_cell_refinement
; 
 CrysAlisPro, Agilent Technologies, (2013), Yarnton, England 
;
_computing_data_collection 'SuperNova, (Agilent Technologies)'
_computing_data_reduction
; 
 CrysAlisPro, Agilent Technologies, (2013), Yarnton, England 
;
_computing_molecular_graphics 'PLATON (Spek, 2009)'
_computing_publication_material 'CRYSTALS (Betteridge et al., 2003)'
_computing_structure_refinement 'CRYSTALS (Betteridge et al., 2003)'
_computing_structure_solution 'SIR92 (Altomare et al., 1994)'
_diffrn_ambient_temperature 150
_diffrn_measured_fraction_theta_full 0.998
_diffrn_measured_fraction_theta_max 0.998
_diffrn_measurement_device Area
_diffrn_measurement_device_type 'Oxford Diffraction SuperNova'
_diffrn_measurement_method \w
_diffrn_radiation_monochromator graphite
_diffrn_radiation_source microsource
_diffrn_radiation_type 'Cu K\a'
_diffrn_radiation_wavelength 1.54184
_diffrn_reflns_av_R_equivalents 0.026
_diffrn_reflns_limit_h_max 18
_diffrn_reflns_limit_h_min -18
_diffrn_reflns_limit_k_max 7
_diffrn_reflns_limit_k_min -7
_diffrn_reflns_limit_l_max 18
_diffrn_reflns_limit_l_min -15
_diffrn_reflns_number 12343
_diffrn_reflns_theta_full 73.840
_diffrn_reflns_theta_max 73.840
_diffrn_reflns_theta_min 3.042
_diffrn_standards_number 0
_exptl_absorpt_coefficient_mu 0.754
_exptl_absorpt_correction_T_max 0.93
_exptl_absorpt_correction_T_min 0.79
_exptl_absorpt_correction_type multi-scan
_exptl_absorpt_process_details
; 
 CrysAlisPro, Agilent Technologies, (2013), Yarnton, England 
;
_exptl_crystal_colour yellow
_exptl_crystal_density_diffrn 1.315
_exptl_crystal_density_method 'not measured'
_exptl_crystal_description plate
_exptl_crystal_F_000 528
_exptl_crystal_size_max 0.292
_exptl_crystal_size_mid 0.215
_exptl_crystal_size_min 0.099
_refine_diff_density_max 0.31
_refine_diff_density_min -0.18
_refine_ls_extinction_coef 35(4)
_refine_ls_extinction_method 'Larson (1970), Equation 22'
_refine_ls_goodness_of_fit_ref 1.0000
_refine_ls_hydrogen_treatment mixed
_refine_ls_matrix_type full
_refine_ls_number_parameters 164
_refine_ls_number_reflns 2542
_refine_ls_number_restraints 0
_refine_ls_R_factor_all 0.0370
_refine_ls_R_factor_gt 0.0360
_refine_ls_shift/su_max 0.0006930
_refine_ls_shift/su_mean 0.0001258
_refine_ls_structure_factor_coef Fsqd
_refine_ls_weighting_details
;
 Method= Modified Sheldrick 
 w=1/[\s^2^(F^2^) + ( 0.07P)^2^ + 1.36P] 
 ,where P=(max(Fo^2^,0) + 2Fc^2^)/3 
;
_refine_ls_weighting_scheme calc
_refine_ls_wR_factor_all 0.0977
_refine_ls_wR_factor_gt 0.0964
_refine_ls_wR_factor_ref 0.0977
_reflns_limit_h_max 18
_reflns_limit_h_min -18
_reflns_limit_k_max 7
_reflns_limit_k_min 0
_reflns_limit_l_max 18
_reflns_limit_l_min 0
_reflns_number_gt 2433
_reflns_number_total 2542
_reflns_threshold_expression I>2.0\s(I)
_oxford_diffrn_Wilson_B_factor 1.98
_oxford_diffrn_Wilson_scale 0.01
_oxford_refine_ls_r_factor_ref 0.0370
_oxford_refine_ls_scale 7.6(3)
_oxford_reflns_number_all 2542
_oxford_reflns_threshold_expression_ref I>-10.0\s(I)
_oxford_structure_analysis_title 'C:\Users\PaulCarr\Desktop\ban16_ At 17: 3 on'
_cod_data_source_file jo7b00044_si_008.cif
_cod_data_source_block ban16_pc36sn
_cod_depositor_comments 'Adding full bibliography for 4032415--4032418.cif.'
_cod_original_sg_symbol_H-M 'P 1 21/c 1 '
_cod_original_formula_sum 'C14 H17 N1 O3'
_cod_database_code 4032418
_publcif_datablock.id {dcce4fef-530e-4efd-a3db-238adc21a1bb}

loop_
_symmetry_equiv_pos_as_xyz
x,y,z
-x,-y,-z
-x,y+1/2,-z+1/2
x,-y+1/2,z+1/2

loop_
_atom_site_label
_atom_site_type_symbol
_atom_site_fract_x
_atom_site_fract_y
_atom_site_fract_z
_atom_site_U_iso_or_equiv
_atom_site_occupancy
_atom_site_adp_type
_atom_site_refinement_flags_posn
N1 N 0.24887(6) 0.08009(16) 0.16085(6) 0.0165 1.0000 Uani .
O1 O -0.07180(6) 0.24119(16) 0.06329(6) 0.0264 1.0000 Uani .
O2 O 0.32786(6) 0.61238(13) 0.23238(5) 0.0194 1.0000 Uani .
O3 O 0.31719(6) 0.64891(14) 0.13304(5) 0.0216 1.0000 Uani .
C1 C 0.16471(7) 0.20891(18) 0.15817(7) 0.0161 1.0000 Uani .
C2 C 0.08150(8) 0.1512(2) 0.11054(8) 0.0186 1.0000 Uani .
C3 C 0.00873(8) 0.3066(2) 0.11317(8) 0.0196 1.0000 Uani .
C4 C 0.01976(8) 0.5092(2) 0.16280(8) 0.0214 1.0000 Uani .
C5 C 0.10504(8) 0.5611(2) 0.21139(8) 0.0211 1.0000 Uani .
C6 C 0.17709(8) 0.41071(19) 0.20914(7) 0.0173 1.0000 Uani .
C7 C 0.27600(7) 0.41477(18) 0.25053(8) 0.0164 1.0000 Uani .
C8 C 0.29242(8) 0.3906(2) 0.35529(8) 0.0200 1.0000 Uani .
C9 C 0.39304(8) 0.3310(2) 0.38838(8) 0.0200 1.0000 Uani .
C10 C 0.42365(8) 0.1143(2) 0.34185(8) 0.0212 1.0000 Uani .
C11 C 0.40818(7) 0.12719(19) 0.23633(8) 0.0177 1.0000 Uani .
C12 C 0.31126(7) 0.19659(18) 0.20911(7) 0.0153 1.0000 Uani .
C13 C 0.40537(10) 0.3032(3) 0.49243(8) 0.0297 1.0000 Uani .
C14 C -0.14612(8) 0.3995(2) 0.05589(9) 0.0284 1.0000 Uani .
H21 H 0.0757 0.0113 0.0776 0.0206 1.0000 Uiso R
H31 H 0.2885 0.7895 0.1331 0.0500 1.0000 Uiso .
H41 H -0.0278 0.6117 0.1626 0.0257 1.0000 Uiso R
H51 H 0.1119 0.6929 0.2460 0.0261 1.0000 Uiso R
H81 H 0.2522 0.2727 0.3751 0.0243 1.0000 Uiso R
H82 H 0.2765 0.5364 0.3842 0.0251 1.0000 Uiso R
H91 H 0.4332 0.4605 0.3757 0.0227 1.0000 Uiso R
H101 H 0.4912 0.0869 0.3582 0.0256 1.0000 Uiso R
H102 H 0.3921 -0.0145 0.3605 0.0258 1.0000 Uiso R
H111 H 0.4539 0.2457 0.2155 0.0205 1.0000 Uiso R
H112 H 0.4231 -0.0156 0.2116 0.0211 1.0000 Uiso R
H131 H 0.3912 0.4356 0.5231 0.0460 1.0000 Uiso R
H132 H 0.3699 0.1732 0.5113 0.0462 1.0000 Uiso R
H133 H 0.4729 0.2628 0.5123 0.0459 1.0000 Uiso R
H141 H -0.1980 0.3358 0.0164 0.0432 1.0000 Uiso R
H142 H -0.1313 0.5458 0.0358 0.0430 1.0000 Uiso R
H143 H -0.1690 0.4174 0.1148 0.0428 1.0000 Uiso R

loop_
_atom_site_aniso_label
_atom_site_aniso_U_11
_atom_site_aniso_U_22
_atom_site_aniso_U_33
_atom_site_aniso_U_23
_atom_site_aniso_U_13
_atom_site_aniso_U_12
N1 0.0168(4) 0.0136(4) 0.0188(4) 0.0004(3) 0.0002(3) 0.0011(3)
O1 0.0170(4) 0.0318(5) 0.0287(5) -0.0051(4) -0.0057(3) 0.0025(4)
O2 0.0243(4) 0.0142(4) 0.0186(4) 0.0010(3) -0.0029(3) -0.0030(3)
O3 0.0296(5) 0.0169(4) 0.0181(4) 0.0002(3) 0.0020(3) 0.0024(3)
C1 0.0175(5) 0.0132(5) 0.0175(5) 0.0009(4) 0.0016(4) 0.0009(4)
C2 0.0198(5) 0.0162(5) 0.0192(5) -0.0012(4) -0.0004(4) -0.0009(4)
C3 0.0163(5) 0.0236(6) 0.0184(5) 0.0022(4) -0.0005(4) -0.0008(4)
C4 0.0180(5) 0.0211(6) 0.0252(6) 0.0000(5) 0.0023(4) 0.0056(4)
C5 0.0215(6) 0.0168(5) 0.0250(6) -0.0041(4) 0.0019(4) 0.0019(4)
C6 0.0172(5) 0.0152(5) 0.0191(5) -0.0011(4) 0.0004(4) -0.0003(4)
C7 0.0162(5) 0.0125(5) 0.0201(5) -0.0011(4) 0.0006(4) -0.0001(4)
C8 0.0209(6) 0.0204(6) 0.0186(5) -0.0020(4) 0.0024(4) -0.0008(4)
C9 0.0213(6) 0.0212(6) 0.0169(5) 0.0002(4) -0.0004(4) -0.0026(4)
C10 0.0211(5) 0.0198(6) 0.0217(6) 0.0023(4) -0.0026(4) 0.0014(4)
C11 0.0160(5) 0.0157(5) 0.0210(5) -0.0012(4) 0.0003(4) 0.0010(4)
C12 0.0179(5) 0.0127(5) 0.0152(5) 0.0015(4) 0.0015(4) 0.0000(4)
C13 0.0341(7) 0.0356(7) 0.0187(6) 0.0014(5) -0.0004(5) -0.0021(6)
C14 0.0188(6) 0.0350(7) 0.0300(6) 0.0070(5) -0.0035(5) 0.0048(5)

loop_
_atom_type_symbol
_atom_type_scat_dispersion_real
_atom_type_scat_dispersion_imag
_atom_type_scat_Cromer_Mann_a1
_atom_type_scat_Cromer_Mann_b1
_atom_type_scat_Cromer_Mann_a2
_atom_type_scat_Cromer_Mann_b2
_atom_type_scat_Cromer_Mann_a3
_atom_type_scat_Cromer_Mann_b3
_atom_type_scat_Cromer_Mann_a4
_atom_type_scat_Cromer_Mann_b4
_atom_type_scat_Cromer_Mann_c
_atom_type_scat_source
C 0.0181 0.0091 2.3100 20.8439 1.0200 10.2075 1.5886 0.5687 0.8650 51.6512 0.2156 'International Tables Vol C 4.2.6.8 and 6.1.1.4'
H 0.0000 0.0000 0.4930 10.5109 0.3229 26.1257 0.1402 3.1424 0.0408 57.7998 0.0030 'International Tables Vol C 4.2.6.8 and 6.1.1.4'
N 0.0311 0.0180 12.2126 0.0057 3.1322 9.8933 2.0125 28.9975 1.1663 0.5826 -11.5290 'International Tables Vol C 4.2.6.8 and 6.1.1.4'
O 0.0492 0.0322 3.0485 13.2771 2.2868 5.7011 1.5463 0.3239 0.8670 32.9089 0.2508 'International Tables Vol C 4.2.6.8 and 6.1.1.4'

loop_
_geom_angle_atom_site_label_1
_geom_angle_atom_site_label_2
_geom_angle_atom_site_label_3
_geom_angle
_geom_angle_publ_flag
C1 N1 C12 106.82(9) yes
C3 O1 C14 117.56(10) yes
O3 O2 C7 107.70(7) yes
O2 O3 H31 97.3 no
N1 C1 C2 126.15(10) yes
N1 C1 C6 111.53(9) yes
C2 C1 C6 122.30(10) yes
C1 C2 C3 117.19(10) yes
C1 C2 H21 119.7 no
C3 C2 H21 123.1 no
C2 C3 O1 114.41(10) yes
C2 C3 C4 121.44(10) yes
O1 C3 C4 124.15(11) yes
C3 C4 C5 119.85(11) yes
C3 C4 H41 120.7 no
C5 C4 H41 119.4 no
C4 C5 C6 119.34(11) yes
C4 C5 H51 119.9 no
C6 C5 H51 120.7 no
C1 C6 C5 119.88(10) yes
C1 C6 C7 106.97(9) yes
C5 C6 C7 133.13(10) yes
C6 C7 O2 116.38(9) yes
C6 C7 C8 116.14(9) yes
O2 C7 C8 103.55(8) yes
C6 C7 C12 100.16(8) yes
O2 C7 C12 113.23(9) yes
C8 C7 C12 107.42(9) yes
C7 C8 C9 112.11(9) yes
C7 C8 H81 109.4 no
C9 C8 H81 109.5 no
C7 C8 H82 109.3 no
C9 C8 H82 108.7 no
H81 C8 H82 107.7 no
C8 C9 C10 111.27(9) yes
C8 C9 C13 110.15(10) yes
C10 C9 C13 110.53(10) yes
C8 C9 H91 109.5 no
C10 C9 H91 110.0 no
C13 C9 H91 105.2 no
C9 C10 C11 112.97(9) yes
C9 C10 H101 110.7 no
C11 C10 H101 106.3 no
C9 C10 H102 111.0 no
C11 C10 H102 108.0 no
H101 C10 H102 107.7 no
C10 C11 C12 108.31(9) yes
C10 C11 H111 107.6 no
C12 C11 H111 111.4 no
C10 C11 H112 109.1 no
C12 C11 H112 113.0 no
H111 C11 H112 107.2 no
C7 C12 C11 118.31(9) yes
C7 C12 N1 114.36(9) yes
C11 C12 N1 126.91(10) yes
C9 C13 H131 112.8 no
C9 C13 H132 111.0 no
H131 C13 H132 111.0 no
C9 C13 H133 108.3 no
H131 C13 H133 108.2 no
H132 C13 H133 105.2 no
O1 C14 H141 109.5 no
O1 C14 H142 114.7 no
H141 C14 H142 110.6 no
O1 C14 H143 109.7 no
H141 C14 H143 104.6 no
H142 C14 H143 107.3 no

loop_
_geom_bond_atom_site_label_1
_geom_bond_atom_site_label_2
_geom_bond_distance
_geom_bond_publ_flag
N1 C1 1.4393(14) yes
N1 C12 1.2874(14) yes
O1 C3 1.3710(13) yes
O1 C14 1.4225(15) yes
O2 O3 1.4667(11) yes
O2 C7 1.4234(13) yes
O3 H31 0.923 no
C1 C2 1.3770(15) yes
C1 C6 1.3993(15) yes
C2 C3 1.4029(16) yes
C2 H21 0.950 no
C3 C4 1.3918(17) yes
C4 C5 1.4001(16) yes
C4 H41 0.918 no
C5 C6 1.3754(16) yes
C5 H51 0.923 no
C6 C7 1.5059(14) yes
C7 C8 1.5383(15) yes
C7 C12 1.5277(14) yes
C8 C9 1.5373(16) yes
C8 H81 0.971 no
C8 H82 0.992 no
C9 C10 1.5305(16) yes
C9 C13 1.5286(16) yes
C9 H91 0.988 no
C10 C11 1.5441(15) yes
C10 H101 1.003 no
C10 H102 0.939 no
C11 C12 1.4856(14) yes
C11 H111 1.032 no
C11 H112 0.946 no
C13 H131 0.930 no
C13 H132 0.978 no
C13 H133 1.025 no
C14 H141 0.977 no
C14 H142 0.938 no
C14 H143 0.967 no

loop_
_geom_hbond_atom_site_label_D
_geom_hbond_atom_site_label_H
_geom_hbond_atom_site_label_A
_geom_hbond_site_symmetry_A
_geom_hbond_angle_DHA
_geom_hbond_distance_DH
_geom_hbond_distance_HA
_geom_hbond_distance_DA
_geom_hbond_publ_flag
C2 H21 O1 2_555 155.44(3) 0.950 2.539 3.4256(16) yes
O3 H31 N1 1_565 165.77(6) 0.923 1.856 2.7598(16) yes

loop_
_publcif_info_datablock.id
_publcif_info_datablock.publ_exptl
_publcif_info_datablock.publ_geom
_publcif_info_datablock.structure
{dcce4fef-530e-4efd-a3db-238adc21a1bb} y y y

loop_
_publcif_info_tables.block_id
_publcif_info_tables.reference_item
{dcce4fef-530e-4efd-a3db-238adc21a1bb} '_geom_bond_atom_site_label_1'
{dcce4fef-530e-4efd-a3db-238adc21a1bb} '_geom_hbond_atom_site_label_D'
